data_4326828
loop_
_publ_author_name
'Ludivine Garcia'
'St\'ephane Maisonneuve'
'Jennifer Oudinet-Sin Marcu'
'R\'egis Guillot'
'Fran\,cois Lambert'
'Juan Xie'
'Clotilde Policar'

_publ_contact_author_address
;D\'epartement de Chimie de l'ENS, 
Laboratoire des Biomol\'ecules, UMR-CNRS 7203
Universit\'e Pierre et Marie Curie, 24 rue Lhomond, 
F-75231 Paris c\'edex
;
_publ_contact_author_email clotilde.policar@ens.fr
_publ_contact_author_fax '(+) 33-101 44 32 33 '
_publ_contact_author_name 'Clotilde Policar'
_publ_section_title
;
 Intrinsically Fluorescent Glycoligands To Study Metal Selectivity
;
_journal_name_full 'Inorganic Chemistry'
_journal_page_first 11353
_journal_page_last 11362
_journal_paper_doi 10.1021/ic200897v
_journal_volume 50
_journal_year 2011
_chemical_absolute_configuration ad
_chemical_formula_moiety 'C24 H20 N10 O3 S2'
_chemical_formula_sum 'C24 H20 N10 O3 S2'
_chemical_formula_weight 560.64
_space_group_IT_number 4
_symmetry_cell_setting monoclinic
_symmetry_Int_Tables_number 4
_symmetry_space_group_name_Hall 'P 2yb'
_symmetry_space_group_name_H-M 'P 1 21 1'
_atom_sites_solution_hydrogens geom
_atom_sites_solution_primary direct
_atom_sites_solution_secondary difmap
_audit_creation_method SHELXL-97
_cell_angle_alpha 90.00
_cell_angle_beta 102.732(5)
_cell_angle_gamma 90.00
_cell_formula_units_Z 2
_cell_length_a 7.4213(13)
_cell_length_b 10.3844(16)
_cell_length_c 16.476(3)
_cell_measurement_reflns_used 2728
_cell_measurement_temperature 100(1)
_cell_measurement_theta_max 20.61
_cell_measurement_theta_min 2.81
_cell_volume 1238.5(4)
_computing_cell_refinement 'Bruker SMART'
_computing_data_collection 'Bruker SMART'
_computing_data_reduction 'Bruker SAINT'
_diffrn_ambient_temperature 100(1)
_diffrn_measured_fraction_theta_full 0.993
_diffrn_measured_fraction_theta_max 0.991
_diffrn_measurement_device_type 'CCD area detector'
_diffrn_measurement_method 'phi and omega scans'
_diffrn_radiation_monochromator graphite
_diffrn_radiation_probe x-ray
_diffrn_radiation_type MoK\a
_diffrn_radiation_wavelength 0.71073
_diffrn_reflns_av_R_equivalents 0.0627
_diffrn_reflns_av_sigmaI/netI 0.0919
_diffrn_reflns_limit_h_max 9
_diffrn_reflns_limit_h_min -9
_diffrn_reflns_limit_k_max 12
_diffrn_reflns_limit_k_min -11
_diffrn_reflns_limit_l_max 20
_diffrn_reflns_limit_l_min -20
_diffrn_reflns_number 12384
_diffrn_reflns_theta_full 25.00
_diffrn_reflns_theta_max 26.45
_diffrn_reflns_theta_min 2.53
_diffrn_source 'fine-focus sealed tube'
_diffrn_source_type 'kappa X8 APEX II Bruker'
_exptl_absorpt_coefficient_mu 0.266
_exptl_absorpt_correction_T_max 0.992
_exptl_absorpt_correction_T_min 0.947
_exptl_absorpt_correction_type psi-scan
_exptl_absorpt_process_details SADABS
_exptl_crystal_colour colourless
_exptl_crystal_density_diffrn 1.503
_exptl_crystal_description plate
_exptl_crystal_F_000 580
_exptl_crystal_size_max 0.240
_exptl_crystal_size_mid 0.170
_exptl_crystal_size_min 0.030
_refine_diff_density_max 1.101
_refine_diff_density_min -1.029
_refine_diff_density_rms 0.268
_refine_ls_abs_structure_details 'Flack H D (1983), Acta Cryst. A39, 876-881'
_refine_ls_abs_structure_Flack 0.1(3)
_refine_ls_extinction_coef 2.9(3)
_refine_ls_extinction_expression Fc^*^=kFc[1+0.001xFc^2^\l^3^/sin(2\q)]^-1/4^
_refine_ls_extinction_method SHELXL
_refine_ls_goodness_of_fit_ref 1.104
_refine_ls_hydrogen_treatment constr
_refine_ls_matrix_type full
_refine_ls_number_parameters 355
_refine_ls_number_reflns 4589
_refine_ls_number_restraints 1
_refine_ls_restrained_S_all 1.104
_refine_ls_R_factor_all 0.1221
_refine_ls_R_factor_gt 0.0925
_refine_ls_shift/su_max 0.004
_refine_ls_shift/su_mean 0.001
_refine_ls_structure_factor_coef Fsqd
_refine_ls_weighting_details 'calc w=1/[\s^2^(Fo^2^)+(0.2000P)^2^+0.0000P] where P=(Fo^2^+2Fc^2^)/3'
_refine_ls_weighting_scheme calc
_refine_ls_wR_factor_gt 0.1961
_refine_ls_wR_factor_ref 0.3017
_reflns_number_gt 3464
_reflns_number_total 4589
_reflns_threshold_expression >2sigma(I)
_cod_data_source_file ic200897v_si_002.cif
_cod_data_source_block 788GuillotICMMO
_cod_original_sg_symbol_H-M 'P 21'
_cod_database_code 4326828

loop_
_symmetry_equiv_pos_as_xyz
'x, y, z'
'-x, y+1/2, -z'

loop_
_atom_site_label
_atom_site_type_symbol
_atom_site_fract_x
_atom_site_fract_y
_atom_site_fract_z
_atom_site_U_iso_or_equiv
_atom_site_adp_type
_atom_site_occupancy
_atom_site_symmetry_multiplicity
_atom_site_calc_flag
_atom_site_refinement_flags
C1 C 0.290(2) 0.5973(16) 0.3713(6) 0.071(4) Uani 1 1 d .
H1 H 0.2046 0.5338 0.3860 0.085 Uiso 1 1 calc R
C2 C 0.2704(17) 0.7282(11) 0.4138(8) 0.062(3) Uani 1 1 d .
H2 H 0.1623 0.7341 0.4387 0.074 Uiso 1 1 calc R
C3 C 0.4623(17) 0.7330(12) 0.4792(7) 0.058(3) Uani 1 1 d .
H3 H 0.5058 0.8223 0.4857 0.069 Uiso 1 1 calc R
C4 C 0.5874(15) 0.6551(14) 0.4331(8) 0.061(3) Uani 1 1 d .
H4 H 0.6352 0.7083 0.3934 0.073 Uiso 1 1 calc R
C5 C 0.7444(17) 0.5831(11) 0.4948(7) 0.060(3) Uani 1 1 d .
H5A H 0.6891 0.5194 0.5248 0.072 Uiso 1 1 calc R
H5B H 0.8200 0.5376 0.4631 0.072 Uiso 1 1 calc R
C8 C 0.190(2) 0.7649(13) 0.2802(10) 0.077(4) Uani 1 1 d .
C9 C -0.005(2) 0.7919(12) 0.2579(9) 0.077(4) Uani 1 1 d .
H9A H -0.0501 0.7781 0.1993 0.116 Uiso 1 1 calc R
H9B H -0.0267 0.8798 0.2712 0.116 Uiso 1 1 calc R
H9C H -0.0692 0.7357 0.2883 0.116 Uiso 1 1 calc R
C10 C 0.276(2) 0.8251(12) 0.2048(10) 0.075(4) Uani 1 1 d .
H10A H 0.3849 0.8740 0.2280 0.113 Uiso 1 1 calc R
H10B H 0.1860 0.8801 0.1707 0.113 Uiso 1 1 calc R
H10C H 0.3072 0.7563 0.1714 0.113 Uiso 1 1 calc R
C31 C 0.4897(13) 0.7474(11) 0.6351(7) 0.049(3) Uani 1 1 d .
H31 H 0.5398 0.8293 0.6460 0.059 Uiso 1 1 calc R
C32 C 0.4489(16) 0.6588(11) 0.6917(8) 0.061(3) Uani 1 1 d .
C33 C 0.4774(15) 0.6599(15) 0.7794(7) 0.060(3) Uani 1 1 d .
C34 C 0.4289(15) 0.5668(17) 0.8288(12) 0.085(5) Uani 1 1 d .
H34 H 0.3678 0.4933 0.8049 0.102 Uiso 1 1 calc R
C35 C 0.471(2) 0.581(2) 0.9160(8) 0.084(5) Uani 1 1 d .
H35 H 0.4378 0.5135 0.9466 0.101 Uiso 1 1 calc R
C36 C 0.551(2) 0.6800(15) 0.9582(8) 0.067(4) Uani 1 1 d .
H36 H 0.5740 0.6812 1.0160 0.081 Uiso 1 1 calc R
C37 C 0.6018(17) 0.7819(14) 0.9148(6) 0.062(4) Uani 1 1 d .
C38 C 0.5695(14) 0.7812(12) 0.8230(7) 0.056(3) Uani 1 1 d .
C51 C 0.8947(14) 0.6575(9) 0.6376(7) 0.048(3) Uani 1 1 d .
H51 H 0.8599 0.5932 0.6703 0.058 Uiso 1 1 calc R
C52 C 0.9929(15) 0.7673(10) 0.6634(7) 0.050(3) Uani 1 1 d .
C53 C 1.0619(13) 0.8182(11) 0.7521(8) 0.057(3) Uani 1 1 d .
C54 C 1.1422(18) 0.9324(12) 0.7629(9) 0.065(3) Uani 1 1 d .
H54 H 1.1571 0.9812 0.7175 0.078 Uiso 1 1 calc R
C55 C 1.2087(13) 0.9815(11) 0.8499(8) 0.054(3) Uani 1 1 d .
H55 H 1.2582 1.0640 0.8577 0.065 Uiso 1 1 calc R
C56 C 1.1998(16) 0.9150(11) 0.9124(12) 0.071(4) Uani 1 1 d .
H56 H 1.2495 0.9473 0.9652 0.085 Uiso 1 1 calc R
C57 C 1.1140(14) 0.7895(11) 0.9041(7) 0.050(3) Uani 1 1 d .
C58 C 1.0474(14) 0.7417(11) 0.8229(7) 0.051(3) Uani 1 1 d .
N3 N 0.3832(13) 0.5518(9) 0.6461(6) 0.055(2) Uani 1 1 d .
N4 N 0.6270(13) 0.8836(9) 0.7880(5) 0.050(2) Uani 1 1 d .
N5 N 1.0113(14) 0.8444(10) 0.5950(8) 0.068(3) Uani 1 1 d .
N6 N 0.9663(12) 0.6224(11) 0.8192(7) 0.063(3) Uani 1 1 d .
N31 N 0.4384(13) 0.6857(8) 0.5582(7) 0.053(2) Uani 1 1 d .
N32 N 0.3753(15) 0.5637(9) 0.5684(8) 0.069(3) Uani 1 1 d .
N37 N 0.688(2) 0.8946(18) 0.9410(6) 0.104(6) Uani 1 1 d .
N51 N 0.8597(12) 0.6640(9) 0.5531(6) 0.053(2) Uani 1 1 d .
N52 N 0.9289(14) 0.7737(11) 0.5289(6) 0.062(3) Uani 1 1 d .
N57 N 1.0874(14) 0.7068(13) 0.9619(6) 0.066(3) Uani 1 1 d .
O1 O 0.4639(13) 0.5539(8) 0.3919(6) 0.072(3) Uani 1 1 d .
O2 O 0.2247(16) 0.6397(8) 0.2866(6) 0.084(3) Uani 1 1 d .
O3 O 0.2794(10) 0.8201(7) 0.3587(5) 0.056(2) Uani 1 1 d .
S1 S 0.7147(5) 0.9819(3) 0.86369(19) 0.0665(12) Uani 1 1 d .
S2 S 0.9897(4) 0.5845(3) 0.9165(2) 0.0652(11) Uani 1 1 d .

loop_
_atom_site_aniso_label
_atom_site_aniso_U_11
_atom_site_aniso_U_22
_atom_site_aniso_U_33
_atom_site_aniso_U_23
_atom_site_aniso_U_13
_atom_site_aniso_U_12
C1 0.100(10) 0.086(9) 0.023(5) 0.008(6) 0.004(5) -0.021(8)
C2 0.065(7) 0.043(6) 0.072(8) 0.001(6) 0.001(6) -0.002(5)
C3 0.069(7) 0.048(6) 0.053(7) 0.000(5) 0.009(5) -0.030(6)
C4 0.045(6) 0.083(8) 0.051(6) -0.023(6) 0.001(5) -0.008(6)
C5 0.073(7) 0.033(5) 0.064(7) -0.010(5) -0.009(6) 0.002(5)
C8 0.103(11) 0.049(7) 0.082(9) -0.017(7) 0.026(8) -0.023(7)
C9 0.095(10) 0.044(6) 0.072(8) -0.001(6) -0.024(7) -0.003(6)
C10 0.101(10) 0.035(6) 0.081(9) 0.006(6) 0.001(7) -0.007(6)
C31 0.040(5) 0.046(6) 0.051(6) -0.001(5) -0.011(4) 0.007(4)
C32 0.054(6) 0.047(6) 0.079(8) 0.023(6) 0.010(5) 0.027(5)
C33 0.046(6) 0.095(9) 0.040(6) 0.016(6) 0.012(4) 0.020(6)
C34 0.028(5) 0.090(10) 0.145(15) 0.030(10) 0.037(7) 0.005(6)
C35 0.077(8) 0.138(15) 0.047(7) 0.022(9) 0.031(6) 0.053(10)
C36 0.083(9) 0.077(9) 0.043(6) 0.020(7) 0.016(6) 0.017(7)
C37 0.077(7) 0.091(9) 0.016(4) -0.014(6) 0.005(4) 0.045(7)
C38 0.040(5) 0.070(8) 0.059(6) 0.009(6) 0.014(5) 0.029(5)
C51 0.051(6) 0.027(5) 0.068(7) 0.018(5) 0.017(5) 0.000(4)
C52 0.056(6) 0.047(6) 0.044(5) -0.009(5) 0.004(4) 0.011(5)
C53 0.030(4) 0.045(6) 0.087(9) -0.015(6) -0.007(5) 0.009(4)
C54 0.068(7) 0.046(6) 0.072(7) -0.018(6) -0.005(6) 0.028(6)
C55 0.037(5) 0.032(5) 0.080(8) -0.011(6) -0.015(5) 0.004(4)
C56 0.046(6) 0.031(5) 0.137(13) -0.007(7) 0.023(7) 0.012(5)
C57 0.043(5) 0.062(7) 0.049(6) -0.008(5) 0.020(4) 0.013(5)
C58 0.039(5) 0.057(7) 0.060(7) -0.013(5) 0.017(4) 0.018(5)
N3 0.061(5) 0.061(6) 0.041(5) 0.012(4) 0.006(4) 0.006(4)
N4 0.069(6) 0.059(6) 0.023(4) 0.012(4) 0.015(4) 0.033(4)
N5 0.062(6) 0.045(5) 0.091(8) 0.017(5) 0.001(5) -0.001(4)
N6 0.038(4) 0.075(7) 0.069(6) -0.014(5) -0.004(4) 0.028(4)
N31 0.051(5) 0.026(4) 0.082(7) 0.000(4) 0.015(5) -0.007(3)
N32 0.066(6) 0.043(5) 0.086(8) 0.016(5) -0.008(5) -0.015(4)
N37 0.106(9) 0.174(16) 0.031(5) -0.021(7) 0.011(5) 0.091(11)
N51 0.049(5) 0.049(5) 0.066(6) 0.003(5) 0.025(4) 0.014(4)
N52 0.058(5) 0.070(6) 0.049(5) 0.012(5) -0.009(4) 0.005(5)
N57 0.050(5) 0.099(9) 0.052(6) -0.022(6) 0.015(4) 0.015(5)
O1 0.082(6) 0.042(4) 0.075(6) -0.016(4) -0.021(5) 0.008(4)
O2 0.109(7) 0.044(5) 0.075(6) 0.015(4) -0.032(5) -0.022(5)
O3 0.055(4) 0.039(4) 0.071(5) 0.001(4) 0.010(4) -0.009(3)
S1 0.070(2) 0.075(2) 0.0518(17) -0.0101(15) 0.0065(14) 0.0163(16)
S2 0.0629(18) 0.069(2) 0.0598(19) 0.0094(16) 0.0059(13) 0.0036(15)

loop_
_atom_type_symbol
_atom_type_description
_atom_type_scat_dispersion_real
_atom_type_scat_dispersion_imag
_atom_type_scat_source
C C 0.0031 0.0016 'International Tables Vol C Tables 4.2.6.8 and 6.1.1.4'
H H 0.0000 0.0000 'International Tables Vol C Tables 4.2.6.8 and 6.1.1.4'
N N 0.0061 0.0033 'International Tables Vol C Tables 4.2.6.8 and 6.1.1.4'
O O 0.0109 0.0061 'International Tables Vol C Tables 4.2.6.8 and 6.1.1.4'
S S 0.1250 0.1239 'International Tables Vol C Tables 4.2.6.8 and 6.1.1.4'

loop_
_geom_angle_atom_site_label_1
_geom_angle_atom_site_label_2
_geom_angle_atom_site_label_3
_geom_angle
O1 C1 O2 116.5(12)
O1 C1 C2 111.1(10)
O2 C1 C2 97.2(11)
O1 C1 H1 110.4
O2 C1 H1 110.4
C2 C1 H1 110.4
O3 C2 C1 107.3(10)
O3 C2 C3 105.6(9)
C1 C2 C3 100.2(10)
O3 C2 H2 114.2
C1 C2 H2 114.2
C3 C2 H2 114.2
N31 C3 C4 118.2(11)
N31 C3 C2 109.4(9)
C4 C3 C2 101.3(9)
N31 C3 H3 109.2
C4 C3 H3 109.1
C2 C3 H3 109.2
O1 C4 C3 102.8(9)
O1 C4 C5 105.1(10)
C3 C4 C5 111.9(10)
O1 C4 H4 112.2
C3 C4 H4 112.2
C5 C4 H4 112.2
N51 C5 C4 114.3(9)
N51 C5 H5A 108.6
C4 C5 H5A 108.7
N51 C5 H5B 108.7
C4 C5 H5B 108.7
H5A C5 H5B 107.6
O2 C8 O3 106.1(12)
O2 C8 C9 112.1(12)
O3 C8 C9 113.0(13)
O2 C8 C10 109.4(13)
O3 C8 C10 110.6(10)
C9 C8 C10 105.6(12)
C8 C9 H9A 109.6
C8 C9 H9B 109.4
H9A C9 H9B 109.5
C8 C9 H9C 109.4
H9A C9 H9C 109.5
H9B C9 H9C 109.5
C8 C10 H10A 109.5
C8 C10 H10B 109.4
H10A C10 H10B 109.5
C8 C10 H10C 109.5
H10A C10 H10C 109.5
H10B C10 H10C 109.5
C32 C31 N31 104.4(10)
C32 C31 H31 127.8
N31 C31 H31 127.8
N3 C32 C31 105.9(11)
N3 C32 C33 121.5(11)
C31 C32 C33 132.4(13)
C34 C33 C32 127.2(15)
C34 C33 C38 116.8(12)
C32 C33 C38 115.9(11)
C33 C34 C35 120.4(17)
C33 C34 H34 119.8
C35 C34 H34 119.8
C36 C35 C34 126.7(18)
C36 C35 H35 116.6
C34 C35 H35 116.6
C35 C36 C37 118.1(13)
C35 C36 H36 120.9
C37 C36 H36 120.9
N37 C37 C36 131.3(11)
N37 C37 C38 106.8(12)
C36 C37 C38 121.8(13)
N4 C38 C37 116.5(12)
N4 C38 C33 127.5(10)
C37 C38 C33 116.0(11)
N51 C51 C52 104.2(9)
N51 C51 H51 127.9
C52 C51 H51 127.9
C51 C52 N5 111.3(10)
C51 C52 C53 128.8(11)
N5 C52 C53 119.6(10)
C54 C53 C58 120.0(12)
C54 C53 C52 118.9(13)
C58 C53 C52 121.0(10)
C53 C54 C55 118.5(14)
C53 C54 H54 120.7
C55 C54 H54 120.7
C56 C55 C54 122.2(12)
C56 C55 H55 118.9
C54 C55 H55 118.9
C55 C56 C57 121.4(15)
C55 C56 H56 119.3
C57 C56 H56 119.2
N57 C57 C58 112.1(11)
N57 C57 C56 130.4(12)
C58 C57 C56 117.5(12)
N6 C58 C57 114.7(11)
N6 C58 C53 125.1(10)
C57 C58 C53 120.2(11)
N32 N3 C32 113.8(10)
C38 N4 S1 106.4(7)
N52 N5 C52 103.3(9)
C58 N6 S2 103.0(8)
N32 N31 C31 110.1(10)
N32 N31 C3 122.6(10)
C31 N31 C3 127.0(9)
N3 N32 N31 105.7(10)
C37 N37 S1 111.4(8)
N52 N51 C51 110.3(9)
N52 N51 C5 121.0(10)
C51 N51 C5 128.0(10)
N5 N52 N51 110.9(9)
C57 N57 S2 107.9(8)
C1 O1 C4 110.3(10)
C8 O2 C1 113.2(12)
C2 O3 C8 104.3(9)
N37 S1 N4 98.9(7)
N57 S2 N6 102.3(6)

loop_
_geom_bond_atom_site_label_1
_geom_bond_atom_site_label_2
_geom_bond_distance
C1 O1 1.340(19)
C1 O2 1.442(13)
C1 C2 1.55(2)
C1 H1 0.9800
C2 O3 1.329(15)
C2 C3 1.586(17)
C2 H2 0.9800
C3 N31 1.438(16)
C3 C4 1.550(19)
C3 H3 0.9800
C4 O1 1.460(14)
C4 C5 1.558(17)
C4 H4 0.9800
C5 N51 1.413(14)
C5 H5A 0.9700
C5 H5B 0.9700
C8 O2 1.325(18)
C8 O3 1.436(16)
C8 C9 1.44(2)
C8 C10 1.64(2)
C9 H9A 0.9600
C9 H9B 0.9600
C9 H9C 0.9600
C10 H10A 0.9600
C10 H10B 0.9600
C10 H10C 0.9600
C31 C32 1.391(17)
C31 N31 1.395(15)
C31 H31 0.9300
C32 N3 1.369(17)
C32 C33 1.413(17)
C33 C34 1.36(2)
C33 C38 1.53(2)
C34 C35 1.41(2)
C34 H34 0.9300
C35 C36 1.31(3)
C35 H35 0.9300
C36 C37 1.37(2)
C36 H36 0.9300
C37 N37 1.36(2)
C37 C38 1.478(15)
C38 N4 1.324(16)
C51 N51 1.360(14)
C51 C52 1.370(15)
C51 H51 0.9300
C52 N5 1.413(16)
C52 C53 1.533(15)
C53 C54 1.321(18)
C53 C58 1.434(18)
C54 C55 1.498(17)
C54 H54 0.9300
C55 C56 1.25(2)
C55 H55 0.9300
C56 C57 1.444(18)
C56 H56 0.9300
C57 N57 1.329(17)
C57 C58 1.412(16)
C58 N6 1.373(18)
N3 N32 1.275(15)
N4 S1 1.632(10)
N5 N52 1.344(15)
N6 S2 1.623(12)
N31 N32 1.374(13)
N37 S1 1.612(16)
N51 N52 1.346(15)
N57 S2 1.568(12)

loop_
_geom_torsion_atom_site_label_1
_geom_torsion_atom_site_label_2
_geom_torsion_atom_site_label_3
_geom_torsion_atom_site_label_4
_geom_torsion
O1 C1 C2 O3 97.5(11)
O2 C1 C2 O3 -24.5(13)
O1 C1 C2 C3 -12.4(13)
O2 C1 C2 C3 -134.5(11)
O3 C2 C3 N31 152.9(10)
C1 C2 C3 N31 -95.8(11)
O3 C2 C3 C4 -81.6(11)
C1 C2 C3 C4 29.7(12)
N31 C3 C4 O1 82.0(12)
C2 C3 C4 O1 -37.4(12)
N31 C3 C4 C5 -30.2(14)
C2 C3 C4 C5 -149.7(10)
O1 C4 C5 N51 -168.0(11)
C3 C4 C5 N51 -57.2(15)
N31 C31 C32 N3 1.8(11)
N31 C31 C32 C33 176.1(11)
N3 C32 C33 C34 -7.3(17)
C31 C32 C33 C34 179.2(12)
N3 C32 C33 C38 174.1(10)
C31 C32 C33 C38 0.5(16)
C32 C33 C34 C35 178.6(11)
C38 C33 C34 C35 -2.8(15)
C33 C34 C35 C36 2(2)
C34 C35 C36 C37 0(2)
C35 C36 C37 N37 -179.2(13)
C35 C36 C37 C38 -0.8(18)
N37 C37 C38 N4 0.0(12)
C36 C37 C38 N4 -178.8(10)
N37 C37 C38 C33 178.5(9)
C36 C37 C38 C33 -0.3(14)
C34 C33 C38 N4 -179.6(10)
C32 C33 C38 N4 -0.9(14)
C34 C33 C38 C37 2.1(13)
C32 C33 C38 C37 -179.2(9)
N51 C51 C52 N5 2.7(12)
N51 C51 C52 C53 175.9(9)
C51 C52 C53 C54 -174.6(11)
N5 C52 C53 C54 -1.9(14)
C51 C52 C53 C58 8.0(16)
N5 C52 C53 C58 -179.2(9)
C58 C53 C54 C55 -2.8(15)
C52 C53 C54 C55 179.9(9)
C53 C54 C55 C56 4.0(16)
C54 C55 C56 C57 -3.9(16)
C55 C56 C57 N57 -178.2(11)
C55 C56 C57 C58 2.7(14)
N57 C57 C58 N6 1.1(12)
C56 C57 C58 N6 -179.6(9)
N57 C57 C58 C53 179.2(9)
C56 C57 C58 C53 -1.5(13)
C54 C53 C58 N6 179.7(9)
C52 C53 C58 N6 -3.0(14)
C54 C53 C58 C57 1.8(14)
C52 C53 C58 C57 179.1(8)
C31 C32 N3 N32 -1.1(12)
C33 C32 N3 N32 -176.2(10)
C37 C38 N4 S1 -1.3(10)
C33 C38 N4 S1 -179.6(8)
C51 C52 N5 N52 -2.8(12)
C53 C52 N5 N52 -176.7(9)
C57 C58 N6 S2 -1.7(9)
C53 C58 N6 S2 -179.6(8)
C32 C31 N31 N32 -1.9(11)
C32 C31 N31 C3 -176.0(11)
C4 C3 N31 N32 -55.7(14)
C2 C3 N31 N32 59.4(14)
C4 C3 N31 C31 117.7(11)
C2 C3 N31 C31 -127.2(11)
C32 N3 N32 N31 -0.1(13)
C31 N31 N32 N3 1.3(12)
C3 N31 N32 N3 175.7(10)
C36 C37 N37 S1 180.0(11)
C38 C37 N37 S1 1.4(11)
C52 C51 N51 N52 -1.5(11)
C52 C51 N51 C5 -171.9(10)
C4 C5 N51 N52 -47.0(15)
C4 C5 N51 C51 122.4(12)
C52 N5 N52 N51 1.8(12)
C51 N51 N52 N5 -0.2(12)
C5 N51 N52 N5 170.9(10)
C58 C57 N57 S2 0.1(10)
C56 C57 N57 S2 -179.1(9)
O2 C1 O1 C4 98.0(13)
C2 C1 O1 C4 -12.0(14)
C3 C4 O1 C1 31.9(13)
C5 C4 O1 C1 149.1(10)
O3 C8 O2 C1 16.0(18)
C9 C8 O2 C1 -107.8(15)
C10 C8 O2 C1 135.3(13)
O1 C1 O2 C8 -113.9(16)
C2 C1 O2 C8 4.1(16)
C1 C2 O3 C8 34.8(13)
C3 C2 O3 C8 141.0(11)
O2 C8 O3 C2 -32.1(15)
C9 C8 O3 C2 91.2(13)
C10 C8 O3 C2 -150.7(12)
C37 N37 S1 N4 -2.0(9)
C38 N4 S1 N37 1.9(7)
C57 N57 S2 N6 -1.0(8)
C58 N6 S2 N57 1.5(7)
